data_4342558
loop_
_publ_author_name
'Tian, Chong-Bin'
'He, Chao'
'Han, Yun-Hu'
'Wei, Qi'
'Li, Qi-Peng'
'Lin, Ping'
'Du, Shao-Wu'

_publ_section_title
;
 Four New Mn(II) Inorganic-Organic Hybrid Frameworks with Diverse
 Inorganic Magnetic Chain's Sequences: Syntheses, Structures, Magnetic,
 NLO, and Dielectric Properties.
;
_journal_issue 6
_journal_name_full 'Inorganic chemistry'
_journal_page_first 2560
_journal_page_last 2571
_journal_paper_doi 10.1021/ic502664e
_journal_volume 54
_journal_year 2015
_chemical_formula_sum 'C16 H18 Mn N2 O11'
_chemical_formula_weight 469.26
_chemical_name_systematic
; 
 ? 
;
_space_group_IT_number 15
_symmetry_cell_setting monoclinic
_symmetry_space_group_name_Hall '-C 2yc'
_symmetry_space_group_name_H-M 'C 1 2/c 1'
_atom_sites_solution_hydrogens geom
_atom_sites_solution_primary direct
_atom_sites_solution_secondary difmap
_audit_creation_method SHELXL-97
_cell_angle_alpha 90.00
_cell_angle_beta 116.200(7)
_cell_angle_gamma 90.00
_cell_formula_units_Z 4
_cell_length_a 28.045(19)
_cell_length_b 4.536(3)
_cell_length_c 15.597(11)
_cell_measurement_reflns_used 2355
_cell_measurement_temperature 293(2)
_cell_measurement_theta_max 27.4603
_cell_measurement_theta_min 4.4144
_cell_volume 1780(2)
_computing_structure_refinement 'SHELXL-97 (Sheldrick, 1997)'
_computing_structure_solution 'SHELXS-97 (Sheldrick, 1990)'
_diffrn_ambient_temperature 293(2)
_diffrn_detector_area_resol_mean 28.5714
_diffrn_measured_fraction_theta_full 0.993
_diffrn_measured_fraction_theta_max 0.993
_diffrn_measurement_device_type 'Saturn70 (4x4 bin mode)'
_diffrn_measurement_method CCD_Profile_fitting
_diffrn_radiation_monochromator graphite
_diffrn_radiation_source 'fine-focus sealed tube'
_diffrn_radiation_type MoK\a
_diffrn_radiation_wavelength 0.71073
_diffrn_reflns_av_R_equivalents 0.0226
_diffrn_reflns_av_sigmaI/netI 0.0207
_diffrn_reflns_limit_h_max 36
_diffrn_reflns_limit_h_min -31
_diffrn_reflns_limit_k_max 5
_diffrn_reflns_limit_k_min -5
_diffrn_reflns_limit_l_max 20
_diffrn_reflns_limit_l_min -20
_diffrn_reflns_number 6410
_diffrn_reflns_theta_full 27.46
_diffrn_reflns_theta_max 27.46
_diffrn_reflns_theta_min 4.57
_exptl_absorpt_coefficient_mu 0.812
_exptl_absorpt_correction_T_max 1.0000
_exptl_absorpt_correction_T_min 0.6824
_exptl_absorpt_correction_type multi-scan
_exptl_crystal_colour Yellow
_exptl_crystal_density_diffrn 1.751
_exptl_crystal_density_method 'not measured'
_exptl_crystal_description Prism
_exptl_crystal_F_000 964
_exptl_crystal_size_max 0.1800
_exptl_crystal_size_mid 0.1000
_exptl_crystal_size_min 0.0600
_refine_diff_density_max 1.712
_refine_diff_density_min -0.866
_refine_diff_density_rms 0.103
_refine_ls_extinction_method none
_refine_ls_goodness_of_fit_ref 1.012
_refine_ls_hydrogen_treatment mixed
_refine_ls_matrix_type full
_refine_ls_number_parameters 144
_refine_ls_number_reflns 2017
_refine_ls_number_restraints 10
_refine_ls_restrained_S_all 1.691
_refine_ls_R_factor_all 0.0600
_refine_ls_R_factor_gt 0.0550
_refine_ls_shift/su_max 0.000
_refine_ls_shift/su_mean 0.000
_refine_ls_structure_factor_coef Fsqd
_refine_ls_weighting_details 'calc w=1/[\s^2^(Fo^2^)+(0.1040P)^2^+7.1891P] where P=(Fo^2^+2Fc^2^)/3'
_refine_ls_weighting_scheme calc
_refine_ls_wR_factor_gt 0.1557
_refine_ls_wR_factor_ref 0.1610
_reflns_number_gt 1777
_reflns_number_total 2017
_reflns_threshold_expression >2sigma(I)
_cod_data_source_file ic502664e_si_002.cif
_cod_data_source_block compound_1
_cod_depositor_comments
;
The following automatic conversions were performed:

'_exptl_absorpt_correction_type' value 'Multi-scan' changed to
'multi-scan' according to
/usr/data/users/saulius/crontab/automatic-downloads/rss-feeds/ACS/lib/dictionaries/cif_core.dic
dictionary named 'cif_core.dic' version 2.4.2 from 2011-04-26.

Automatic conversion script
Id: cif_fix_values 3086 2015-02-26 13:12:21Z robertas 

 Adding full bibliography for 4342558--4342562.cif.
;
_cod_original_sg_symbol_H-M C2/c
_cod_database_code 4342558

loop_
_symmetry_equiv_pos_as_xyz
'x, y, z'
'-x, y, -z+1/2'
'x+1/2, y+1/2, z'
'-x+1/2, y+1/2, -z+1/2'
'-x, -y, -z'
'x, -y, z-1/2'
'-x+1/2, -y+1/2, -z'
'x+1/2, -y+1/2, z-1/2'

loop_
_atom_site_label
_atom_site_type_symbol
_atom_site_fract_x
_atom_site_fract_y
_atom_site_fract_z
_atom_site_U_iso_or_equiv
_atom_site_adp_type
_atom_site_occupancy
_atom_site_symmetry_multiplicity
_atom_site_calc_flag
_atom_site_refinement_flags
Mn1 Mn 0.7500 -0.7500 0.0000 0.0170(4) Uani 1 2 d S
N1 N 0.68139(16) -0.5372(10) 0.0234(3) 0.0211(8) Uani 1 1 d D
H1A H 0.690(2) -0.361(16) 0.040(4) 0.025 Uiso 1 1 d .
H1B H 0.6552(17) -0.512(14) -0.032(2) 0.025 Uiso 1 1 d D
O1 O 0.53548(19) -1.2655(10) -0.0288(3) 0.0451(13) Uani 1 1 d .
O2 O 0.54376(16) -1.3718(11) 0.1165(3) 0.0402(11) Uani 1 1 d .
H2A H 0.5189 -1.4825 0.0856 0.060 Uiso 1 1 calc R
O3 O 0.69269(13) -0.9422(8) 0.4007(2) 0.0243(8) Uani 1 1 d .
O4 O 0.73198(14) -0.5403(8) 0.3790(2) 0.0249(8) Uani 1 1 d .
O5 O 0.5768(6) -1.462(4) -0.1722(9) 0.189(5) Uani 1 1 d DU
H5A H 0.5604 -1.6219 -0.1755 0.226 Uiso 1 1 d RD
H5B H 0.5758 -1.5599 -0.2194 0.226 Uiso 1 1 d RD
O6 O 0.5000 -1.091(6) -0.2500 0.190(6) Uani 1 2 d SU
H6 H 0.4708 -1.1828 -0.2796 0.228 Uiso 1 1 d R
C1 C 0.5583(2) -1.2358(11) 0.0595(4) 0.0251(11) Uani 1 1 d .
C2 C 0.70098(18) -0.7559(9) 0.3490(3) 0.0173(9) Uani 1 1 d .
C3 C 0.60409(17) -1.0335(10) 0.1039(3) 0.0214(10) Uani 1 1 d .
C4 C 0.62079(18) -0.8806(11) 0.0445(3) 0.0220(9) Uani 1 1 d .
H4A H 0.6037 -0.9097 -0.0212 0.026 Uiso 1 1 calc R
C5 C 0.66303(17) -0.6842(11) 0.0838(3) 0.0184(9) Uani 1 1 d .
C6 C 0.68829(17) -0.6415(10) 0.1828(3) 0.0189(9) Uani 1 1 d .
H6A H 0.7161 -0.5073 0.2091 0.023 Uiso 1 1 calc R
C7 C 0.67215(18) -0.7977(10) 0.2418(3) 0.0177(9) Uani 1 1 d .
C8 C 0.63017(18) -0.9976(10) 0.2030(3) 0.0209(9) Uani 1 1 d .
H8A H 0.6197 -1.1054 0.2425 0.025 Uiso 1 1 calc R

loop_
_atom_site_aniso_label
_atom_site_aniso_U_11
_atom_site_aniso_U_22
_atom_site_aniso_U_33
_atom_site_aniso_U_23
_atom_site_aniso_U_13
_atom_site_aniso_U_12
Mn1 0.0201(6) 0.0166(6) 0.0138(5) 0.0014(3) 0.0071(4) 0.0014(3)
N1 0.0208(18) 0.023(2) 0.0193(19) 0.0030(16) 0.0089(15) -0.0008(16)
O1 0.045(3) 0.057(3) 0.023(2) -0.0066(17) 0.0060(18) -0.032(2)
O2 0.039(2) 0.050(3) 0.029(2) -0.0070(19) 0.0121(17) -0.028(2)
O3 0.0258(16) 0.0261(18) 0.0171(15) 0.0028(13) 0.0060(13) 0.0008(14)
O4 0.0287(17) 0.0264(18) 0.0176(16) -0.0076(13) 0.0084(13) -0.0078(14)
O5 0.198(12) 0.269(15) 0.119(8) -0.012(7) 0.087(8) -0.017(7)
O6 0.195(13) 0.273(16) 0.117(9) 0.000 0.082(9) 0.000
C1 0.023(2) 0.027(3) 0.021(2) -0.0022(18) 0.0061(19) -0.0069(18)
C2 0.0168(19) 0.019(2) 0.014(2) -0.0022(15) 0.0052(16) 0.0034(15)
C3 0.019(2) 0.022(2) 0.020(2) -0.0034(17) 0.0058(17) -0.0047(17)
C4 0.022(2) 0.025(2) 0.016(2) -0.0028(18) 0.0057(17) -0.0027(19)
C5 0.0178(19) 0.020(2) 0.018(2) 0.0005(17) 0.0087(17) 0.0014(17)
C6 0.0158(19) 0.018(2) 0.020(2) -0.0023(17) 0.0051(16) -0.0024(16)
C7 0.0181(19) 0.019(2) 0.0137(19) -0.0019(16) 0.0048(16) 0.0009(16)
C8 0.022(2) 0.022(2) 0.019(2) -0.0008(17) 0.0082(17) -0.0030(18)

loop_
_atom_type_symbol
_atom_type_description
_atom_type_scat_dispersion_real
_atom_type_scat_dispersion_imag
_atom_type_scat_source
C C 0.0033 0.0016 'International Tables Vol C Tables 4.2.6.8 and 6.1.1.4'
H H 0.0000 0.0000 'International Tables Vol C Tables 4.2.6.8 and 6.1.1.4'
N N 0.0061 0.0033 'International Tables Vol C Tables 4.2.6.8 and 6.1.1.4'
O O 0.0106 0.0060 'International Tables Vol C Tables 4.2.6.8 and 6.1.1.4'
Mn Mn 0.3368 0.7283 'International Tables Vol C Tables 4.2.6.8 and 6.1.1.4'

loop_
_geom_angle_atom_site_label_1
_geom_angle_atom_site_label_2
_geom_angle_atom_site_label_3
_geom_angle
_geom_angle_site_symmetry_1
_geom_angle_site_symmetry_3
O4 Mn1 O4 180.00(12) 6_545 4_645
O4 Mn1 O3 92.58(14) 6_545 4_655
O4 Mn1 O3 87.42(14) 4_645 4_655
O4 Mn1 O3 87.42(14) 6_545 6_535
O4 Mn1 O3 92.58(14) 4_645 6_535
O3 Mn1 O3 180.0(3) 4_655 6_535
O4 Mn1 N1 90.36(14) 6_545 7_635
O4 Mn1 N1 89.64(14) 4_645 7_635
O3 Mn1 N1 88.60(15) 4_655 7_635
O3 Mn1 N1 91.40(15) 6_535 7_635
O4 Mn1 N1 89.64(14) 6_545 .
O4 Mn1 N1 90.36(14) 4_645 .
O3 Mn1 N1 91.40(15) 4_655 .
O3 Mn1 N1 88.60(15) 6_535 .
N1 Mn1 N1 180.00(17) 7_635 .
C5 N1 Mn1 118.5(3) . .
C2 O3 Mn1 126.8(3) . 4_645
C2 O4 Mn1 130.9(3) . 4_655
O1 C1 O2 123.3(5) . .
O1 C1 C3 120.1(5) . .
O2 C1 C3 116.6(4) . .
O4 C2 O3 125.3(4) . .
O4 C2 C7 117.0(4) . .
O3 C2 C7 117.6(4) . .
C4 C3 C8 120.8(4) . .
C4 C3 C1 118.4(4) . .
C8 C3 C1 120.8(4) . .
C5 C4 C3 119.9(4) . .
C4 C5 C6 119.5(4) . .
C4 C5 N1 119.7(4) . .
C6 C5 N1 120.7(4) . .
C7 C6 C5 120.5(4) . .
C6 C7 C8 120.3(4) . .
C6 C7 C2 119.8(4) . .
C8 C7 C2 119.9(4) . .
C7 C8 C3 119.0(4) . .

loop_
_geom_bond_atom_site_label_1
_geom_bond_atom_site_label_2
_geom_bond_distance
_geom_bond_site_symmetry_2
Mn1 O4 2.170(3) 6_545
Mn1 O4 2.170(3) 4_645
Mn1 O3 2.176(3) 4_655
Mn1 O3 2.176(3) 6_535
Mn1 N1 2.321(4) 7_635
Mn1 N1 2.321(4) .
N1 C5 1.423(6) .
O1 C1 1.242(7) .
O2 C1 1.287(6) .
O3 C2 1.259(6) .
O3 Mn1 2.176(3) 4_645
O4 C2 1.254(6) .
O4 Mn1 2.170(3) 4_655
C1 C3 1.479(6) .
C2 C7 1.513(6) .
C3 C4 1.392(7) .
C3 C8 1.398(6) .
C4 C5 1.390(6) .
C5 C6 1.398(6) .
C6 C7 1.387(6) .
C7 C8 1.395(6) .
